data_7025988
loop_
_publ_author_name
'You, Wei'
'Zhu, Hao-Yu'
'Huang, Wei'
'Hu, Bin'
'Fan, Ying'
'You, Xiao-Zeng'

_publ_section_title
;
 The first observation of azo-hydrazone and cis-trans tautomerisms for
 disperse yellow dyes and their nickel(II) and copper(II) complexes.
;
_journal_issue 34
_journal_name_full 'Dalton transactions (Cambridge, England : 2003)'
_journal_page_first 7876
_journal_page_last 7880
_journal_paper_doi 10.1039/c0dt00101e
_journal_volume 39
_journal_year 2010
_chemical_formula_moiety 'C15 H12 Cl2 N4 O2'
_chemical_formula_sum 'C15 H12 Cl2 N4 O2'
_chemical_formula_weight 351.19
_chemical_name_systematic
;
?
;
_space_group_IT_number 14
_symmetry_cell_setting monoclinic
_symmetry_space_group_name_Hall '-P 2ybc'
_symmetry_space_group_name_H-M 'P 1 21/c 1'
_atom_sites_solution_hydrogens geom
_atom_sites_solution_primary direct
_atom_sites_solution_secondary difmap
_audit_creation_method SHELXL-97
_cell_angle_alpha 90.00
_cell_angle_beta 94.617(4)
_cell_angle_gamma 90.00
_cell_formula_units_Z 8
_cell_length_a 7.3689(16)
_cell_length_b 20.067(4)
_cell_length_c 21.444(5)
_cell_measurement_reflns_used 649
_cell_measurement_temperature 291(2)
_cell_measurement_theta_max 16.774
_cell_measurement_theta_min 2.243
_cell_volume 3160.7(12)
_computing_cell_refinement SMART
_computing_data_collection 'SMART (BRUKER 2000)'
_computing_data_reduction 'SAINT (BRUKER 2000)'
_computing_molecular_graphics SHELXTL
_computing_publication_material SHELXTL
_computing_structure_refinement 'SHELXL-97 (Sheldrick, 1997)'
_computing_structure_solution 'SHELXS-97 (Sheldrick, 1990)'
_diffrn_ambient_temperature 291(2)
_diffrn_measured_fraction_theta_full 0.999
_diffrn_measured_fraction_theta_max 0.999
_diffrn_measurement_device_type 'Bruker CCD area detector'
_diffrn_measurement_method '\f and \w scans'
_diffrn_radiation_monochromator graphite
_diffrn_radiation_source 'fine-focus sealed tube'
_diffrn_radiation_type MoK\a
_diffrn_radiation_wavelength 0.71073
_diffrn_reflns_av_R_equivalents 0.1415
_diffrn_reflns_av_sigmaI/netI 0.3013
_diffrn_reflns_limit_h_max 8
_diffrn_reflns_limit_h_min -8
_diffrn_reflns_limit_k_max 18
_diffrn_reflns_limit_k_min -23
_diffrn_reflns_limit_l_max 25
_diffrn_reflns_limit_l_min -25
_diffrn_reflns_number 15882
_diffrn_reflns_theta_full 25.00
_diffrn_reflns_theta_max 25.00
_diffrn_reflns_theta_min 1.91
_diffrn_standards_decay_% 0
_diffrn_standards_interval_count 0
_diffrn_standards_interval_time 0
_diffrn_standards_number 0
_exptl_absorpt_coefficient_mu 0.425
_exptl_absorpt_correction_T_max 0.9668
_exptl_absorpt_correction_T_min 0.9012
_exptl_absorpt_correction_type multi-scan
_exptl_absorpt_process_details 'SADABS, Bruker(2000)'
_exptl_crystal_colour yellow
_exptl_crystal_density_diffrn 1.476
_exptl_crystal_density_method 'not measured'
_exptl_crystal_description needle
_exptl_crystal_F_000 1440
_exptl_crystal_size_max 0.14
_exptl_crystal_size_mid 0.10
_exptl_crystal_size_min 0.08
_refine_diff_density_max 0.437
_refine_diff_density_min -0.317
_refine_diff_density_rms 0.058
_refine_ls_extinction_method none
_refine_ls_goodness_of_fit_ref 0.667
_refine_ls_hydrogen_treatment constr
_refine_ls_matrix_type full
_refine_ls_number_parameters 419
_refine_ls_number_reflns 5571
_refine_ls_number_restraints 0
_refine_ls_restrained_S_all 0.667
_refine_ls_R_factor_all 0.2379
_refine_ls_R_factor_gt 0.0549
_refine_ls_shift/su_max 0.000
_refine_ls_shift/su_mean 0.000
_refine_ls_structure_factor_coef Fsqd
_refine_ls_weighting_details 'calc w=1/[\s^2^(Fo^2^)+(0.0106P)^2^] where P=(Fo^2^+2Fc^2^)/3'
_refine_ls_weighting_scheme calc
_refine_ls_wR_factor_gt 0.0811
_refine_ls_wR_factor_ref 0.1069
_reflns_number_gt 1416
_reflns_number_total 5571
_reflns_threshold_expression >2sigma(I)
_cod_data_source_file c0dt00101e.txt
_cod_data_source_block 1
_cod_original_cell_volume 3160.5(12)
_cod_original_sg_symbol_H-M 'P 21/c'
_cod_database_code 7025988

loop_
_symmetry_equiv_pos_as_xyz
'x, y, z'
'-x, y+1/2, -z+1/2'
'-x, -y, -z'
'x, -y-1/2, z-1/2'

loop_
_atom_site_label
_atom_site_type_symbol
_atom_site_fract_x
_atom_site_fract_y
_atom_site_fract_z
_atom_site_U_iso_or_equiv
_atom_site_adp_type
_atom_site_occupancy
_atom_site_symmetry_multiplicity
_atom_site_calc_flag
_atom_site_refinement_flags
C1 C 0.2839(8) 0.5238(3) 0.6196(3) 0.0416(17) Uani 1 1 d .
C2 C 0.2410(8) 0.5880(3) 0.6480(3) 0.0470(18) Uani 1 1 d .
C3 C 0.3391(8) 0.5429(3) 0.7506(3) 0.0473(18) Uani 1 1 d .
C4 C 0.3753(7) 0.4797(3) 0.7206(3) 0.0433(17) Uani 1 1 d .
C5 C 0.3487(8) 0.4693(3) 0.6587(3) 0.0437(17) Uani 1 1 d .
C6 C 0.2360(9) 0.6605(3) 0.7386(3) 0.071(2) Uani 1 1 d .
H6A H 0.2200 0.6561 0.7828 0.085 Uiso 1 1 calc R
H6B H 0.1246 0.6785 0.7181 0.085 Uiso 1 1 calc R
C7 C 0.3967(9) 0.7085(3) 0.7292(3) 0.092(3) Uani 1 1 d .
H7A H 0.5060 0.6912 0.7507 0.138 Uiso 1 1 calc R
H7B H 0.3705 0.7516 0.7458 0.138 Uiso 1 1 calc R
H7C H 0.4129 0.7123 0.6854 0.138 Uiso 1 1 calc R
C8 C 0.4431(9) 0.4278(3) 0.7619(3) 0.0511(19) Uani 1 1 d .
C9 C 0.3903(7) 0.4031(2) 0.6299(2) 0.0589(19) Uani 1 1 d .
H9A H 0.4557 0.3755 0.6607 0.088 Uiso 1 1 calc R
H9B H 0.4632 0.4101 0.5953 0.088 Uiso 1 1 calc R
H9C H 0.2786 0.3815 0.6154 0.088 Uiso 1 1 calc R
C10 C 0.1819(8) 0.5482(3) 0.4548(3) 0.0492(18) Uani 1 1 d .
C11 C 0.2269(8) 0.4875(3) 0.4304(3) 0.060(2) Uani 1 1 d .
H11 H 0.2732 0.4531 0.4560 0.072 Uiso 1 1 calc R
C12 C 0.1998(8) 0.4800(3) 0.3652(3) 0.0532(19) Uani 1 1 d .
C13 C 0.1351(8) 0.5317(3) 0.3279(3) 0.0539(18) Uani 1 1 d .
C14 C 0.0951(8) 0.5923(3) 0.3509(3) 0.061(2) Uani 1 1 d .
H14 H 0.0529 0.6268 0.3246 0.073 Uiso 1 1 calc R
C15 C 0.1200(8) 0.6010(3) 0.4167(3) 0.0518(18) Uani 1 1 d .
H15 H 0.0951 0.6420 0.4343 0.062 Uiso 1 1 calc R
C16 C 0.1691(8) 0.0800(3) 0.5080(3) 0.0424(17) Uani 1 1 d .
C17 C 0.1077(9) 0.1041(3) 0.4468(3) 0.0514(19) Uani 1 1 d .
C18 C 0.0345(8) 0.2114(3) 0.4941(3) 0.0522(19) Uani 1 1 d .
C19 C 0.0909(8) 0.1832(3) 0.5562(3) 0.0434(17) Uani 1 1 d .
C20 C 0.1549(8) 0.1198(3) 0.5628(3) 0.0425(17) Uani 1 1 d .
C21 C -0.0262(8) 0.1942(3) 0.3801(3) 0.062(2) Uani 1 1 d .
H21A H -0.1058 0.2319 0.3853 0.074 Uiso 1 1 calc R
H21B H -0.0977 0.1595 0.3583 0.074 Uiso 1 1 calc R
C22 C 0.1226(8) 0.2149(3) 0.3410(3) 0.082(2) Uani 1 1 d .
H22A H 0.1859 0.2524 0.3601 0.123 Uiso 1 1 calc R
H22B H 0.0715 0.2270 0.3000 0.123 Uiso 1 1 calc R
H22C H 0.2062 0.1786 0.3378 0.123 Uiso 1 1 calc R
C23 C 0.0736(10) 0.2260(3) 0.6088(3) 0.062(2) Uani 1 1 d .
C24 C 0.2059(8) 0.0907(2) 0.6271(2) 0.072(2) Uani 1 1 d .
H24A H 0.1864 0.1234 0.6585 0.108 Uiso 1 1 calc R
H24B H 0.3318 0.0779 0.6302 0.108 Uiso 1 1 calc R
H24C H 0.1317 0.0523 0.6333 0.108 Uiso 1 1 calc R
C25 C 0.3362(8) -0.0864(3) 0.4869(3) 0.0419(16) Uani 1 1 d .
C26 C 0.3536(7) -0.1295(3) 0.4380(3) 0.0468(18) Uani 1 1 d .
H26 H 0.3226 -0.1160 0.3970 0.056 Uiso 1 1 calc R
C27 C 0.4178(8) -0.1929(3) 0.4506(3) 0.0506(18) Uani 1 1 d .
C28 C 0.4609(8) -0.2129(3) 0.5110(3) 0.0432(17) Uani 1 1 d .
C29 C 0.4486(8) -0.1686(3) 0.5594(3) 0.0507(18) Uani 1 1 d .
H29 H 0.4824 -0.1820 0.6002 0.061 Uiso 1 1 calc R
C30 C 0.3867(7) -0.1044(3) 0.5481(3) 0.0472(18) Uani 1 1 d .
H30 H 0.3791 -0.0742 0.5807 0.057 Uiso 1 1 calc R
Cl1 Cl 0.1000(3) 0.52023(8) 0.24769(7) 0.0866(7) Uani 1 1 d .
Cl2 Cl 0.2594(3) 0.40403(8) 0.33479(8) 0.0889(7) Uani 1 1 d .
Cl3 Cl 0.4344(2) -0.24631(8) 0.38886(8) 0.0816(6) Uani 1 1 d .
Cl4 Cl 0.5351(2) -0.29284(7) 0.52731(8) 0.0773(6) Uani 1 1 d .
N1 N 0.2730(6) 0.5944(2) 0.7121(2) 0.0483(14) Uani 1 1 d .
N2 N 0.5013(8) 0.3873(3) 0.7950(3) 0.081(2) Uani 1 1 d .
N3 N 0.2638(6) 0.5121(2) 0.5591(2) 0.0474(14) Uani 1 1 d .
N4 N 0.2063(6) 0.5596(2) 0.5198(2) 0.0483(14) Uani 1 1 d .
H4 H 0.1831 0.5984 0.5342 0.058 Uiso 1 1 calc R
N5 N 0.0431(6) 0.1693(2) 0.4424(2) 0.0486(15) Uani 1 1 d .
N6 N 0.0619(9) 0.2566(3) 0.6525(3) 0.091(2) Uani 1 1 d .
N7 N 0.2420(6) 0.0195(2) 0.5190(2) 0.0469(14) Uani 1 1 d .
N8 N 0.2659(6) -0.0212(2) 0.4733(2) 0.0495(15) Uani 1 1 d .
H8 H 0.2396 -0.0090 0.4352 0.059 Uiso 1 1 calc R
O1 O 0.1814(6) 0.63523(17) 0.61582(18) 0.0652(14) Uani 1 1 d .
O2 O 0.3616(6) 0.55165(18) 0.80718(18) 0.0657(14) Uani 1 1 d .
O3 O 0.1115(6) 0.06997(18) 0.39910(18) 0.0617(14) Uani 1 1 d .
O4 O -0.0241(6) 0.2678(2) 0.48861(19) 0.0704(15) Uani 1 1 d .

loop_
_atom_site_aniso_label
_atom_site_aniso_U_11
_atom_site_aniso_U_22
_atom_site_aniso_U_33
_atom_site_aniso_U_23
_atom_site_aniso_U_13
_atom_site_aniso_U_12
C1 0.044(5) 0.036(4) 0.044(4) -0.005(4) 0.000(4) 0.005(3)
C2 0.048(5) 0.042(4) 0.050(5) -0.003(4) 0.003(4) 0.006(4)
C3 0.056(5) 0.034(4) 0.050(4) 0.001(4) -0.001(4) 0.000(3)
C4 0.036(4) 0.042(4) 0.052(4) 0.011(4) 0.002(4) 0.005(3)
C5 0.050(5) 0.028(4) 0.053(4) -0.001(3) 0.001(4) -0.003(3)
C6 0.120(7) 0.051(4) 0.041(4) -0.007(4) 0.006(4) 0.043(4)
C7 0.147(8) 0.043(4) 0.087(6) 0.002(4) 0.015(5) -0.018(5)
C8 0.057(5) 0.041(4) 0.054(5) -0.006(4) -0.001(4) -0.008(4)
C9 0.068(5) 0.040(4) 0.070(5) -0.011(4) 0.015(4) 0.007(4)
C10 0.051(5) 0.049(5) 0.048(5) -0.013(4) 0.012(4) -0.004(4)
C11 0.052(5) 0.065(5) 0.060(5) -0.011(4) -0.010(4) 0.011(4)
C12 0.051(5) 0.038(4) 0.070(5) -0.028(4) 0.010(4) -0.002(4)
C13 0.050(5) 0.068(5) 0.046(4) -0.004(4) 0.020(4) -0.004(4)
C14 0.060(5) 0.053(5) 0.071(5) -0.023(4) 0.012(4) -0.007(4)
C15 0.061(5) 0.036(4) 0.058(5) -0.002(4) 0.004(4) -0.005(3)
C16 0.042(5) 0.036(4) 0.049(4) 0.001(4) 0.004(4) 0.001(3)
C17 0.050(5) 0.051(5) 0.051(5) 0.012(4) -0.005(4) -0.003(4)
C18 0.050(5) 0.051(5) 0.057(5) 0.003(4) 0.013(4) 0.002(4)
C19 0.045(5) 0.046(4) 0.039(4) 0.006(4) 0.007(4) 0.005(3)
C20 0.036(4) 0.041(4) 0.050(4) 0.015(4) 0.004(4) 0.002(3)
C21 0.058(5) 0.053(4) 0.074(5) 0.020(4) 0.008(4) 0.025(4)
C22 0.093(7) 0.083(5) 0.070(5) 0.028(4) 0.013(5) 0.017(5)
C23 0.070(6) 0.056(5) 0.059(5) 0.024(4) 0.005(5) 0.024(4)
C24 0.099(6) 0.054(4) 0.062(5) 0.012(4) 0.001(4) 0.014(4)
C25 0.041(5) 0.030(4) 0.055(5) 0.015(4) 0.002(4) 0.004(3)
C26 0.054(5) 0.046(4) 0.040(4) 0.005(4) 0.003(4) -0.004(4)
C27 0.052(5) 0.036(4) 0.064(5) -0.009(4) 0.007(4) 0.003(4)
C28 0.039(5) 0.033(4) 0.057(5) 0.009(4) 0.000(4) 0.003(3)
C29 0.051(5) 0.054(4) 0.047(4) 0.016(4) 0.003(4) 0.011(4)
C30 0.054(5) 0.042(4) 0.045(4) -0.003(3) -0.002(4) 0.011(4)
Cl1 0.0960(16) 0.1147(16) 0.0500(11) -0.0215(11) 0.0103(11) -0.0169(12)
Cl2 0.1063(18) 0.0629(12) 0.0995(15) -0.0300(11) 0.0212(13) 0.0020(11)
Cl3 0.1115(17) 0.0604(11) 0.0719(13) -0.0165(10) 0.0020(12) 0.0129(11)
Cl4 0.0969(16) 0.0420(10) 0.0919(14) 0.0128(10) 0.0016(12) 0.0152(10)
N1 0.068(4) 0.033(3) 0.044(3) -0.009(3) 0.007(3) 0.010(3)
N2 0.089(5) 0.065(4) 0.087(5) 0.022(3) 0.002(4) 0.018(4)
N3 0.054(4) 0.037(3) 0.050(4) 0.000(3) 0.001(3) -0.003(3)
N4 0.055(4) 0.044(3) 0.046(3) -0.011(3) 0.005(3) 0.003(3)
N5 0.050(4) 0.043(3) 0.052(4) 0.013(3) -0.002(3) 0.013(3)
N6 0.117(6) 0.085(5) 0.072(5) -0.011(4) 0.009(5) 0.037(4)
N7 0.055(4) 0.037(3) 0.048(3) 0.004(3) 0.004(3) 0.003(3)
N8 0.062(4) 0.039(3) 0.047(3) 0.002(3) -0.001(3) -0.001(3)
O1 0.106(4) 0.040(3) 0.049(3) 0.000(2) 0.001(3) 0.018(3)
O2 0.095(4) 0.054(3) 0.047(3) -0.003(2) 0.003(3) 0.008(2)
O3 0.083(4) 0.050(3) 0.050(3) -0.001(2) -0.007(3) 0.016(2)
O4 0.082(4) 0.049(3) 0.079(3) 0.007(3) 0.005(3) 0.028(3)

loop_
_atom_type_symbol
_atom_type_description
_atom_type_scat_dispersion_real
_atom_type_scat_dispersion_imag
_atom_type_scat_source
C C 0.0033 0.0016 'International Tables Vol C Tables 4.2.6.8 and 6.1.1.4'
H H 0.0000 0.0000 'International Tables Vol C Tables 4.2.6.8 and 6.1.1.4'
N N 0.0061 0.0033 'International Tables Vol C Tables 4.2.6.8 and 6.1.1.4'
O O 0.0106 0.0060 'International Tables Vol C Tables 4.2.6.8 and 6.1.1.4'
Cl Cl 0.1484 0.1585 'International Tables Vol C Tables 4.2.6.8 and 6.1.1.4'

loop_
_geom_angle_atom_site_label_1
_geom_angle_atom_site_label_2
_geom_angle_atom_site_label_3
_geom_angle
N3 C1 C5 116.5(5)
N3 C1 C2 123.7(5)
C5 C1 C2 119.8(5)
O1 C2 N1 120.7(5)
O1 C2 C1 121.3(6)
N1 C2 C1 118.0(5)
O2 C3 N1 119.9(6)
O2 C3 C4 123.2(6)
N1 C3 C4 116.9(5)
C5 C4 C8 121.0(6)
C5 C4 C3 123.7(5)
C8 C4 C3 115.3(5)
C4 C5 C1 118.3(5)
C4 C5 C9 121.7(5)
C1 C5 C9 120.0(5)
N1 C6 C7 110.0(5)
N1 C6 H6A 109.7
C7 C6 H6A 109.7
N1 C6 H6B 109.7
C7 C6 H6B 109.7
H6A C6 H6B 108.2
C6 C7 H7A 109.5
C6 C7 H7B 109.5
H7A C7 H7B 109.5
C6 C7 H7C 109.5
H7A C7 H7C 109.5
H7B C7 H7C 109.5
N2 C8 C4 178.2(7)
C5 C9 H9A 109.5
C5 C9 H9B 109.5
H9A C9 H9B 109.5
C5 C9 H9C 109.5
H9A C9 H9C 109.5
H9B C9 H9C 109.5
C11 C10 C15 121.8(6)
C11 C10 N4 120.3(6)
C15 C10 N4 117.8(6)
C10 C11 C12 117.0(6)
C10 C11 H11 121.5
C12 C11 H11 121.5
C13 C12 C11 120.9(5)
C13 C12 Cl2 122.3(5)
C11 C12 Cl2 116.8(5)
C14 C13 C12 122.9(6)
C14 C13 Cl1 117.4(5)
C12 C13 Cl1 119.7(5)
C13 C14 C15 117.2(6)
C13 C14 H14 121.4
C15 C14 H14 121.4
C10 C15 C14 120.0(6)
C10 C15 H15 120.0
C14 C15 H15 120.0
N7 C16 C20 114.5(5)
N7 C16 C17 123.9(6)
C20 C16 C17 121.5(6)
O3 C17 N5 119.8(6)
O3 C17 C16 122.9(6)
N5 C17 C16 117.3(6)
O4 C18 N5 121.6(6)
O4 C18 C19 121.2(6)
N5 C18 C19 117.0(6)
C20 C19 C23 122.0(6)
C20 C19 C18 121.6(6)
C23 C19 C18 116.3(6)
C19 C20 C16 118.9(5)
C19 C20 C24 121.0(6)
C16 C20 C24 120.1(5)
N5 C21 C22 112.7(5)
N5 C21 H21A 109.1
C22 C21 H21A 109.1
N5 C21 H21B 109.1
C22 C21 H21B 109.1
H21A C21 H21B 107.8
C21 C22 H22A 109.5
C21 C22 H22B 109.5
H22A C22 H22B 109.5
C21 C22 H22C 109.5
H22A C22 H22C 109.5
H22B C22 H22C 109.5
N6 C23 C19 175.9(7)
C20 C24 H24A 109.5
C20 C24 H24B 109.5
H24A C24 H24B 109.5
C20 C24 H24C 109.5
H24A C24 H24C 109.5
H24B C24 H24C 109.5
C26 C25 C30 121.8(5)
C26 C25 N8 118.3(5)
C30 C25 N8 119.9(6)
C25 C26 C27 118.9(5)
C25 C26 H26 120.6
C27 C26 H26 120.6
C28 C27 C26 120.4(6)
C28 C27 Cl3 121.5(5)
C26 C27 Cl3 118.1(5)
C27 C28 C29 120.1(5)
C27 C28 Cl4 120.7(5)
C29 C28 Cl4 119.2(5)
C28 C29 C30 120.8(5)
C28 C29 H29 119.6
C30 C29 H29 119.6
C29 C30 C25 118.0(5)
C29 C30 H30 121.0
C25 C30 H30 121.0
C2 N1 C3 123.2(5)
C2 N1 C6 116.4(5)
C3 N1 C6 120.4(5)
C1 N3 N4 120.4(5)
N3 N4 C10 121.5(5)
N3 N4 H4 119.2
C10 N4 H4 119.2
C17 N5 C18 123.5(5)
C17 N5 C21 118.0(5)
C18 N5 C21 118.5(5)
N8 N7 C16 120.9(5)
N7 N8 C25 119.4(5)
N7 N8 H8 120.3
C25 N8 H8 120.3

loop_
_geom_bond_atom_site_label_1
_geom_bond_atom_site_label_2
_geom_bond_distance
C1 N3 1.316(6)
C1 C5 1.438(6)
C1 C2 1.470(7)
C2 O1 1.233(5)
C2 N1 1.381(6)
C3 O2 1.223(5)
C3 N1 1.386(6)
C3 C4 1.458(7)
C4 C5 1.341(6)
C4 C8 1.430(7)
C5 C9 1.506(6)
C6 N1 1.476(6)
C6 C7 1.552(8)
C6 H6A 0.9700
C6 H6B 0.9700
C7 H7A 0.9600
C7 H7B 0.9600
C7 H7C 0.9600
C8 N2 1.140(6)
C9 H9A 0.9600
C9 H9B 0.9600
C9 H9C 0.9600
C10 C11 1.376(7)
C10 C15 1.393(6)
C10 N4 1.409(6)
C11 C12 1.405(7)
C11 H11 0.9300
C12 C13 1.372(7)
C12 Cl2 1.728(5)
C13 C14 1.353(7)
C13 Cl1 1.735(5)
C14 C15 1.420(7)
C14 H14 0.9300
C15 H15 0.9300
C16 N7 1.340(6)
C16 C20 1.433(7)
C16 C17 1.438(7)
C17 O3 1.233(6)
C17 N5 1.392(6)
C18 O4 1.214(6)
C18 N5 1.400(7)
C18 C19 1.475(7)
C19 C20 1.360(6)
C19 C23 1.431(7)
C20 C24 1.515(6)
C21 N5 1.479(6)
C21 C22 1.491(7)
C21 H21A 0.9700
C21 H21B 0.9700
C22 H22A 0.9600
C22 H22B 0.9600
C22 H22C 0.9600
C23 N6 1.130(7)
C24 H24A 0.9600
C24 H24B 0.9600
C24 H24C 0.9600
C25 C26 1.374(6)
C25 C30 1.382(6)
C25 N8 1.430(5)
C26 C27 1.378(6)
C26 H26 0.9300
C27 C28 1.368(6)
C27 Cl3 1.715(6)
C28 C29 1.374(7)
C28 Cl4 1.722(5)
C29 C30 1.381(6)
C29 H29 0.9300
C30 H30 0.9300
N3 N4 1.318(5)
N4 H4 0.8600
N7 N8 1.298(5)
N8 H8 0.8600
